data_7219076
loop_
_publ_author_name
'Dong, Ruoting'
'Chen, Xinli'
'Li, Qianhong'
'Hu, Mingyuan'
'Huang, Lanfen'
'Li, Chuwen'
'Shen, Moyuan'
'Deng, Hong'

_publ_section_title
;
 ((1H-tetrazol-5-yl) methyl) pyridine-based metal coordination complexes:
 in situ tetrazole synthesis, crystal structures, luminescence properties
;
_journal_issue 6
_journal_name_full CrystEngComm
_journal_page_first 1305
_journal_paper_doi 10.1039/C4CE01981D
_journal_volume 17
_journal_year 2015
_chemical_formula_moiety 'C7 H9 Cd2 N5 O6 S'
_chemical_formula_sum 'C7 H9 Cd2 N5 O6 S'
_chemical_formula_weight 516.05
_chemical_name_systematic
;
 ?
;
_space_group_crystal_system orthorhombic
_space_group_IT_number 33
_space_group_name_Hall 'P 2c -2n'
_space_group_name_H-M_alt 'P n a 21'
_symmetry_space_group_name_Hall 'P 2c -2n'
_symmetry_space_group_name_H-M 'P n a 21'
_atom_sites_solution_hydrogens mixed
_audit_creation_method SHELXL-2013
_audit_update_record
;
2014-11-19 deposited with the CCDC.
2014-12-15 downloaded from the CCDC.
;
_cell_angle_alpha 90
_cell_angle_beta 90
_cell_angle_gamma 90
_cell_formula_units_Z 4
_cell_length_a 12.9012(13)
_cell_length_b 14.0247(14)
_cell_length_c 7.0282(7)
_cell_measurement_temperature 273(2)
_cell_volume 1271.7(2)
_computing_structure_refinement 'SHELXL-2013 (Sheldrick, 2013)'
_diffrn_ambient_temperature 273(2)
_diffrn_measured_fraction_theta_full 0.998
_diffrn_measured_fraction_theta_max 0.936
_diffrn_radiation_type MoK\a
_diffrn_radiation_wavelength 0.71073
_diffrn_reflns_av_R_equivalents 0.0236
_diffrn_reflns_av_unetI/netI 0.0279
_diffrn_reflns_Laue_measured_fraction_full 0.998
_diffrn_reflns_Laue_measured_fraction_max 0.936
_diffrn_reflns_limit_h_max 16
_diffrn_reflns_limit_h_min -15
_diffrn_reflns_limit_k_max 17
_diffrn_reflns_limit_k_min -13
_diffrn_reflns_limit_l_max 9
_diffrn_reflns_limit_l_min -9
_diffrn_reflns_number 7484
_diffrn_reflns_point_group_measured_fraction_full 0.999
_diffrn_reflns_point_group_measured_fraction_max 0.938
_diffrn_reflns_theta_full 25.242
_diffrn_reflns_theta_max 28.512
_diffrn_reflns_theta_min 2.145
_exptl_absorpt_coefficient_mu 3.545
_exptl_absorpt_correction_T_max 0.588
_exptl_absorpt_correction_T_min 0.431
_exptl_absorpt_correction_type multi-scan
_exptl_crystal_colour yellow
_exptl_crystal_density_diffrn 2.695
_exptl_crystal_description block
_exptl_crystal_F_000 984
_exptl_crystal_size_max 0.280
_exptl_crystal_size_mid 0.200
_exptl_crystal_size_min 0.150
_refine_diff_density_max 0.733
_refine_diff_density_min -0.533
_refine_diff_density_rms 0.105
_refine_ls_abs_structure_details
;
 Refined as an inversion twin.
;
_refine_ls_abs_structure_Flack 0.31(4)
_refine_ls_extinction_coef 0.0037(3)
_refine_ls_extinction_expression Fc^*^=kFc[1+0.001xFc^2^\l^3^/sin(2\q)]^-1/4^
_refine_ls_extinction_method SHELXL
_refine_ls_goodness_of_fit_ref 1.089
_refine_ls_hydrogen_treatment mixed
_refine_ls_matrix_type full
_refine_ls_number_parameters 192
_refine_ls_number_reflns 2932
_refine_ls_number_restraints 5
_refine_ls_restrained_S_all 1.156
_refine_ls_R_factor_all 0.0198
_refine_ls_R_factor_gt 0.0192
_refine_ls_shift/su_max 0.002
_refine_ls_shift/su_mean 0.000
_refine_ls_structure_factor_coef Fsqd
_refine_ls_weighting_details 'w=1/[\s^2^(Fo^2^)+(0.0238P)^2^+0.3832P] where P=(Fo^2^+2Fc^2^)/3'
_refine_ls_weighting_scheme calc
_refine_ls_wR_factor_gt 0.0464
_refine_ls_wR_factor_ref 0.0470
_reflns_Friedel_coverage 0.856
_reflns_Friedel_fraction_full 1.000
_reflns_Friedel_fraction_max 0.940
_reflns_number_gt 2874
_reflns_number_total 2932
_reflns_threshold_expression 'I > 2\s(I)'
_cod_data_source_file c4ce01981d2.cif
_cod_data_source_block 6
_cod_depositor_comments 'Adding full bibliography for 7219071--7219076.cif.'
_cod_database_code 7219076
_shelx_space_group_comment
;
The symmetry employed for this shelxl refinement is uniquely defined
by the following loop, which should always be used as a source of
symmetry information in preference to the above space-group names.
They are only intended as comments.
;
_shelx_estimated_absorpt_t_min 0.437
_shelx_estimated_absorpt_t_max 0.618
_shelxl_version_number 2013-4

loop_
_space_group_symop_operation_xyz
'x, y, z'
'-x, -y, z+1/2'
'x+1/2, -y+1/2, z'
'-x+1/2, y+1/2, z+1/2'

loop_
_atom_site_label
_atom_site_type_symbol
_atom_site_fract_x
_atom_site_fract_y
_atom_site_fract_z
_atom_site_U_iso_or_equiv
_atom_site_adp_type
_atom_site_occupancy
_atom_site_site_symmetry_order
_atom_site_calc_flag
_atom_site_refinement_flags_posn
_atom_site_refinement_flags_adp
C1 C 0.6444(4) 0.9157(4) 0.7961(9) 0.0273(13) Uani 1 1 d . .
H1 H 0.7111 0.8935 0.8203 0.033 Uiso 1 1 calc R U
C2 C 0.5345(4) 1.0400(3) 0.7322(10) 0.0179(10) Uani 1 1 d . .
H2 H 0.5239 1.1047 0.7109 0.022 Uiso 1 1 calc R U
C3 C 0.4486(4) 0.9789(3) 0.7322(10) 0.0181(10) Uani 1 1 d . .
H3 H 0.3822 1.0032 0.7145 0.022 Uiso 1 1 calc R U
C4 C 0.5638(4) 0.8516(4) 0.7971(8) 0.0260(13) Uani 1 1 d . .
H4 H 0.5763 0.7876 0.8234 0.031 Uiso 1 1 calc R U
C5 C 0.4633(3) 0.8827(3) 0.7587(10) 0.0151(8) Uani 1 1 d . .
C6 C 0.3761(3) 0.8101(3) 0.7564(9) 0.0133(8) Uani 1 1 d . .
H6A H 0.3844 0.7695 0.6458 0.016 Uiso 1 1 calc R U
H6B H 0.3820 0.7702 0.8686 0.016 Uiso 1 1 calc R U
C7 C 0.2708(3) 0.8530(3) 0.7521(10) 0.0120(7) Uani 1 1 d . .
Cd1 Cd 0.23318(2) 0.88372(2) 1.24899(6) 0.01055(9) Uani 1 1 d . .
Cd2 Cd 0.00878(2) 1.01072(2) 1.49730(9) 0.01261(9) Uani 1 1 d . .
H6W H 0.137(5) 1.037(4) 1.209(9) 0.019 Uiso 1 1 d . U
N1 N 0.6309(3) 1.0092(2) 0.7614(8) 0.0160(8) Uani 1 1 d . .
N2 N 0.2184(3) 0.8760(3) 0.5959(8) 0.0118(9) Uani 1 1 d . .
N3 N 0.2141(4) 0.8728(3) 0.9100(8) 0.0114(9) Uani 1 1 d . .
N4 N 0.1267(3) 0.9100(3) 0.6572(6) 0.0116(8) Uani 1 1 d . .
N5 N 0.1247(3) 0.9079(3) 0.8424(6) 0.0120(8) Uani 1 1 d . .
O1 O 0.3537(2) 0.7680(2) 1.2578(6) 0.0171(6) Uani 1 1 d . .
O2 O 0.3778(4) 0.6259(3) 1.0771(6) 0.0268(9) Uani 1 1 d . .
O3 O 0.4394(3) 0.6370(2) 1.4006(5) 0.0190(7) Uani 1 1 d . .
O4 O 0.25533(19) 0.62729(17) 1.3391(5) 0.0312(10) Uani 1 1 d . .
O5 O 0.11081(19) 0.76326(17) 1.2515(5) 0.0216(7) Uani 1 1 d DR .
H1A H 0.0603 0.7671 1.3288 0.032 Uiso 1 1 d DR U
H1B H 0.1556 0.7279 1.3112 0.032 Uiso 1 1 d DR U
O6 O 0.1058(2) 0.9965(2) 1.2352(7) 0.0125(6) Uani 1 1 d . .
S1 S 0.35425(8) 0.66329(7) 1.26955(19) 0.0132(2) Uani 1 1 d . .

loop_
_atom_site_aniso_label
_atom_site_aniso_U_11
_atom_site_aniso_U_22
_atom_site_aniso_U_33
_atom_site_aniso_U_23
_atom_site_aniso_U_13
_atom_site_aniso_U_12
C1 0.015(2) 0.022(2) 0.046(4) 0.001(2) 0.000(2) 0.0010(19)
C2 0.017(2) 0.016(2) 0.021(3) 0.002(2) -0.002(2) 0.0019(18)
C3 0.015(2) 0.017(2) 0.022(3) 0.004(3) -0.002(2) 0.0003(16)
C4 0.016(2) 0.015(2) 0.047(4) 0.004(2) 0.002(2) 0.0041(19)
C5 0.0096(18) 0.019(2) 0.017(2) -0.0036(18) 0.002(2) 0.0006(16)
C6 0.0093(18) 0.0138(18) 0.017(2) 0.001(2) 0.002(2) 0.0015(15)
C7 0.0106(18) 0.0104(17) 0.0150(19) 0.003(3) -0.003(2) -0.0011(14)
Cd1 0.00924(15) 0.01189(14) 0.01051(15) -0.00043(16) -0.00007(16) 0.00191(10)
Cd2 0.01087(15) 0.01659(15) 0.01038(15) -0.0014(2) -0.00100(17) 0.00388(10)
N1 0.0128(19) 0.0183(17) 0.017(2) 0.0010(19) -0.0018(18) 0.0002(13)
N2 0.009(2) 0.015(2) 0.011(2) -0.0019(15) 0.0023(17) 0.0034(15)
N3 0.0096(19) 0.011(2) 0.014(2) 0.0007(15) 0.0044(17) 0.0014(15)
N4 0.0092(19) 0.014(2) 0.011(2) -0.0003(16) 0.0021(15) 0.0001(15)
N5 0.011(2) 0.013(2) 0.011(2) 0.0023(16) -0.0004(15) 0.0016(16)
O1 0.0128(14) 0.0112(14) 0.0274(17) -0.0013(19) 0.0004(18) 0.0022(11)
O2 0.041(3) 0.0230(19) 0.0161(19) -0.0057(14) -0.0016(18) 0.0115(16)
O3 0.0172(17) 0.0180(17) 0.0218(18) 0.0044(14) -0.0026(15) 0.0019(14)
O4 0.0182(18) 0.021(2) 0.054(3) 0.0082(19) 0.0040(19) -0.0029(14)
O5 0.0130(14) 0.0251(16) 0.0266(17) -0.002(2) 0.001(2) 0.0005(12)
O6 0.0098(15) 0.0109(13) 0.0166(16) 0.0003(14) 0.0002(15) 0.0001(10)
S1 0.0106(5) 0.0113(4) 0.0176(6) -0.0015(4) 0.0003(4) 0.0017(3)

loop_
_atom_type_symbol
_atom_type_description
_atom_type_scat_dispersion_real
_atom_type_scat_dispersion_imag
_atom_type_scat_source
C C 0.0033 0.0016 'International Tables Vol C Tables 4.2.6.8 and 6.1.1.4'
H H 0.0000 0.0000 'International Tables Vol C Tables 4.2.6.8 and 6.1.1.4'
N N 0.0061 0.0033 'International Tables Vol C Tables 4.2.6.8 and 6.1.1.4'
O O 0.0106 0.0060 'International Tables Vol C Tables 4.2.6.8 and 6.1.1.4'
Cd Cd -0.8075 1.2024 'International Tables Vol C Tables 4.2.6.8 and 6.1.1.4'
S S 0.1246 0.1234 'International Tables Vol C Tables 4.2.6.8 and 6.1.1.4'

loop_
_geom_angle_atom_site_label_1
_geom_angle_atom_site_label_2
_geom_angle_atom_site_label_3
_geom_angle
_geom_angle_site_symmetry_1
_geom_angle_site_symmetry_3
N1 C1 C4 122.7(5) . .
N1 C1 H1 118.7 . .
C4 C1 H1 118.7 . .
N1 C2 C3 122.7(5) . .
N1 C2 H2 118.6 . .
C3 C2 H2 118.6 . .
C5 C3 C2 119.4(5) . .
C5 C3 H3 120.3 . .
C2 C3 H3 120.3 . .
C1 C4 C5 119.9(5) . .
C1 C4 H4 120.1 . .
C5 C4 H4 120.1 . .
C3 C5 C4 117.5(4) . .
C3 C5 C6 123.7(4) . .
C4 C5 C6 118.8(4) . .
C7 C6 C5 114.0(3) . .
C7 C6 H6A 108.7 . .
C5 C6 H6A 108.7 . .
C7 C6 H6B 108.7 . .
C5 C6 H6B 108.7 . .
H6A C6 H6B 107.6 . .
N2 C7 N3 110.6(3) . .
N2 C7 C6 125.5(6) . .
N3 C7 C6 123.9(6) . .
O1 Cd1 O6 177.53(12) . .
O1 Cd1 N1 86.74(12) . 2_675
O6 Cd1 N1 95.60(12) . 2_675
O1 Cd1 O5 86.82(10) . .
O6 Cd1 O5 90.87(10) . .
N1 Cd1 O5 173.12(12) 2_675 .
O1 Cd1 N3 92.99(15) . .
O6 Cd1 N3 85.88(16) . .
N1 Cd1 N3 99.05(18) 2_675 .
O5 Cd1 N3 83.72(14) . .
O1 Cd1 N2 89.69(15) . 1_556
O6 Cd1 N2 90.97(16) . 1_556
N1 Cd1 N2 92.86(18) 2_675 1_556
O5 Cd1 N2 84.66(14) . 1_556
N3 Cd1 N2 167.92(11) . 1_556
O6 Cd2 O6 169.39(11) 2_575 .
O6 Cd2 O2 106.04(14) 2_575 4
O6 Cd2 O2 84.56(14) . 4
O6 Cd2 N5 83.31(15) 2_575 2_575
O6 Cd2 N5 94.13(15) . 2_575
O2 Cd2 N5 104.17(16) 4 2_575
O6 Cd2 O3 85.67(13) 2_575 3_465
O6 Cd2 O3 84.08(12) . 3_465
O2 Cd2 O3 161.74(14) 4 3_465
N5 Cd2 O3 90.88(14) 2_575 3_465
O6 Cd2 N4 92.45(14) 2_575 1_556
O6 Cd2 N4 88.77(14) . 1_556
O2 Cd2 N4 83.77(15) 4 1_556
N5 Cd2 N4 171.76(18) 2_575 1_556
O3 Cd2 N4 81.73(14) 3_465 1_556
C2 N1 C1 117.7(4) . .
C2 N1 Cd1 119.5(3) . 2_674
C1 N1 Cd1 122.8(3) . 2_674
C7 N2 N4 105.5(5) . .
C7 N2 Cd1 142.6(4) . 1_554
N4 N2 Cd1 111.8(3) . 1_554
N5 N3 C7 104.4(5) . .
N5 N3 Cd1 114.6(3) . .
C7 N3 Cd1 140.3(4) . .
N5 N4 N2 109.3(5) . .
N5 N4 Cd2 118.5(4) . 1_554
N2 N4 Cd2 128.7(3) . 1_554
N4 N5 N3 110.2(5) . .
N4 N5 Cd2 118.0(4) . 2_574
N3 N5 Cd2 130.4(4) . 2_574
S1 O1 Cd1 136.53(18) . .
S1 O2 Cd2 127.9(2) . 4_544
S1 O3 Cd2 132.9(2) . 3_565
Cd1 O5 H1A 118.8 . .
Cd1 O5 H1B 88.1 . .
H1A O5 H1B 103.8 . .
Cd2 O6 Cd2 104.50(13) 2_574 .
Cd2 O6 Cd1 118.45(17) 2_574 .
Cd2 O6 Cd1 115.43(19) . .
Cd2 O6 H6W 103(5) 2_574 .
Cd2 O6 H6W 117(5) . .
Cd1 O6 H6W 98(5) . .
O4 S1 O1 111.13(17) . .
O4 S1 O3 110.8(2) . .
O1 S1 O3 106.7(2) . .
O4 S1 O2 111.3(2) . .
O1 S1 O2 107.6(2) . .
O3 S1 O2 109.1(2) . .

loop_
_geom_bond_atom_site_label_1
_geom_bond_atom_site_label_2
_geom_bond_distance
_geom_bond_site_symmetry_2
C1 N1 1.345(6) .
C1 C4 1.375(7) .
C1 H1 0.9300 .
C2 N1 1.332(6) .
C2 C3 1.401(6) .
C2 H2 0.9300 .
C3 C5 1.376(6) .
C3 H3 0.9300 .
C4 C5 1.394(6) .
C4 H4 0.9300 .
C5 C6 1.517(6) .
C6 C7 1.486(5) .
C6 H6A 0.9700 .
C6 H6B 0.9700 .
C7 N2 1.329(8) .
C7 N3 1.358(8) .
Cd1 O1 2.248(3) .
Cd1 O6 2.284(3) .
Cd1 N1 2.310(4) 2_675
Cd1 O5 2.312(2) .
Cd1 N3 2.400(5) .
Cd1 N2 2.448(5) 1_556
Cd2 O6 2.234(4) 2_575
Cd2 O6 2.236(5) .
Cd2 O2 2.251(4) 4
Cd2 N5 2.335(4) 2_575
Cd2 O3 2.356(3) 3_465
Cd2 N4 2.361(4) 1_556
N1 Cd1 2.310(4) 2_674
N2 N4 1.347(6) .
N2 Cd1 2.448(5) 1_554
N3 N5 1.341(6) .
N4 N5 1.302(5) .
N4 Cd2 2.361(4) 1_554
N5 Cd2 2.335(4) 2_574
O1 S1 1.471(3) .
O2 S1 1.482(4) .
O2 Cd2 2.251(4) 4_544
O3 S1 1.481(4) .
O3 Cd2 2.356(3) 3_565
O4 S1 1.457(3) .
O5 H1A 0.8502 .
O5 H1B 0.8693 .
O6 Cd2 2.234(4) 2_574
O6 H6W 0.72(6) .
